data_2219152
loop_
_publ_author_name
'Khalaj, Mehdi'
'Dehghanpour, Saeed'
'Mahmoudi, Ali'

_publ_section_title {2-[(4-Bromophenyl)iminomethyl]pyridine-\k^2^<i>N</i>,<i>N</i>'}diiodidozinc(II)
_journal_coeditor_code RZ2225
_journal_issue 8
_journal_name_full 'Acta Crystallographica Section E'
_journal_page_first m1018
_journal_paper_doi 10.1107/S1600536808020680
_journal_volume 64
_journal_year 2008
_chemical_formula_iupac '[Zn I2 (C12 H9 Br N2)]'
_chemical_formula_moiety 'C12 H9 Br I2 N2 Zn'
_chemical_formula_sum 'C12 H9 Br I2 N2 Zn'
_chemical_formula_weight 580.29
_chemical_name_systematic {2-[(4-Bromophenyl)iminomethyl]pyridine-\k^2^<i>N</i>,<i>N'</i>}diiodidozinc(II)
_space_group_IT_number 2
_symmetry_cell_setting triclinic
_symmetry_space_group_name_Hall '-P 1'
_symmetry_space_group_name_H-M 'P -1'
_atom_sites_solution_hydrogens geom
_atom_sites_solution_primary direct
_atom_sites_solution_secondary difmap
_audit_creation_method SHELXL-97
_cell_angle_alpha 79.157(2)
_cell_angle_beta 71.178(3)
_cell_angle_gamma 67.325(2)
_cell_formula_units_Z 2
_cell_length_a 8.0749(9)
_cell_length_b 9.7323(11)
_cell_length_c 11.1884(13)
_cell_measurement_reflns_used 1953
_cell_measurement_temperature 100(2)
_cell_measurement_theta_max 34.38
_cell_measurement_theta_min 2.84
_cell_volume 765.87(15)
_computing_cell_refinement 'APEX2 (Bruker, 2005)'
_computing_data_collection 'APEX2 (Bruker, 2005)'
_computing_data_reduction 'APEX2 (Bruker, 2005)'
_computing_molecular_graphics 'SHELXTL (Sheldrick, 2008)'
_computing_publication_material 'SHELXTL (Sheldrick, 2008)'
_computing_structure_refinement 'SHELXTL (Sheldrick, 2008)'
_computing_structure_solution 'SHELXTL (Sheldrick, 2008)'
_diffrn_ambient_temperature 100(2)
_diffrn_measured_fraction_theta_full 0.996
_diffrn_measured_fraction_theta_max 0.996
_diffrn_measurement_device_type 'Bruker APEXII CCD area-detector'
_diffrn_measurement_method \w
_diffrn_radiation_monochromator graphite
_diffrn_radiation_source 'fine-focus sealed tube'
_diffrn_radiation_type MoK\a
_diffrn_radiation_wavelength 0.71073
_diffrn_reflns_av_R_equivalents 0.0403
_diffrn_reflns_av_sigmaI/netI 0.0569
_diffrn_reflns_limit_h_max 11
_diffrn_reflns_limit_h_min -11
_diffrn_reflns_limit_k_max 13
_diffrn_reflns_limit_k_min -13
_diffrn_reflns_limit_l_max 15
_diffrn_reflns_limit_l_min -15
_diffrn_reflns_number 9814
_diffrn_reflns_theta_full 30.00
_diffrn_reflns_theta_max 30.00
_diffrn_reflns_theta_min 1.93
_exptl_absorpt_coefficient_mu 8.227
_exptl_absorpt_correction_T_max 0.378
_exptl_absorpt_correction_T_min 0.135
_exptl_absorpt_correction_type multi-scan
_exptl_absorpt_process_details '(APEX2; Bruker, 2005)'
_exptl_crystal_colour yellow
_exptl_crystal_density_diffrn 2.516
_exptl_crystal_density_method 'not measured'
_exptl_crystal_description plate
_exptl_crystal_F_000 532
_exptl_crystal_size_max 0.45
_exptl_crystal_size_mid 0.21
_exptl_crystal_size_min 0.12
_refine_diff_density_max 1.939
_refine_diff_density_min -1.958
_refine_ls_extinction_method none
_refine_ls_goodness_of_fit_ref 1.009
_refine_ls_hydrogen_treatment constr
_refine_ls_matrix_type full
_refine_ls_number_parameters 163
_refine_ls_number_reflns 4449
_refine_ls_number_restraints 0
_refine_ls_restrained_S_all 1.009
_refine_ls_R_factor_all 0.0358
_refine_ls_R_factor_gt 0.0315
_refine_ls_shift/su_max 0.001
_refine_ls_shift/su_mean 0.000
_refine_ls_structure_factor_coef Fsqd
_refine_ls_weighting_details 'calc w=1/[\s^2^(Fo^2^)+(0.04P)^2^] where P=(Fo^2^+2Fc^2^)/3'
_refine_ls_weighting_scheme calc
_refine_ls_wR_factor_gt 0.0818
_refine_ls_wR_factor_ref 0.0843
_reflns_number_gt 3983
_reflns_number_total 4449
_reflns_threshold_expression I>2\s(I)
_cod_data_source_file rz2225.cif
_cod_data_source_block I
_cod_database_code 2219152
_cod_database_fobs_code 2219152

loop_
_symmetry_equiv_pos_as_xyz
'x, y, z'
'-x, -y, -z'

loop_
_atom_site_type_symbol
_atom_site_label
_atom_site_fract_x
_atom_site_fract_y
_atom_site_fract_z
_atom_site_U_iso_or_equiv
_atom_site_adp_type
_atom_site_calc_flag
_atom_site_refinement_flags
_atom_site_occupancy
I I1 -0.28834(3) 0.85145(2) 0.60583(2) 0.01640(7) Uani d . 1
I I2 0.16700(3) 0.84434(2) 0.72880(2) 0.01874(7) Uani d . 1
Br Br1 0.51281(5) 0.79618(4) -0.04600(3) 0.02005(9) Uani d . 1
Zn Zn1 0.02685(5) 0.70420(4) 0.64300(4) 0.01456(9) Uani d . 1
N N1 0.0641(4) 0.4960(3) 0.7379(3) 0.0178(6) Uani d . 1
N N2 0.2315(4) 0.5720(3) 0.4997(3) 0.0154(5) Uani d . 1
C C1 0.2115(5) 0.3877(4) 0.6720(3) 0.0159(6) Uani d . 1
C C2 0.2711(5) 0.2407(4) 0.7206(3) 0.0195(7) Uani d . 1
H H2A 0.3754 0.1671 0.6722 0.023 Uiso calc R 1
C C3 0.1746(6) 0.2034(4) 0.8421(4) 0.0234(7) Uani d . 1
H H3A 0.2130 0.1039 0.8786 0.028 Uiso calc R 1
C C4 0.0213(5) 0.3136(4) 0.9090(4) 0.0240(8) Uani d . 1
H H4A -0.0483 0.2900 0.9913 0.029 Uiso calc R 1
C C5 -0.0296(5) 0.4594(4) 0.8543(3) 0.0225(7) Uani d . 1
H H5A -0.1335 0.5349 0.9010 0.027 Uiso calc R 1
C C6 0.3009(5) 0.4359(4) 0.5426(3) 0.0158(6) Uani d . 1
H H6A 0.4084 0.3675 0.4913 0.019 Uiso calc R 1
C C7 0.3033(4) 0.6193(4) 0.3715(3) 0.0147(6) Uani d . 1
C C8 0.4198(5) 0.5200(4) 0.2790(3) 0.0169(6) Uani d . 1
H H8A 0.4551 0.4155 0.3005 0.020 Uiso calc R 1
C C9 0.4848(5) 0.5734(4) 0.1550(3) 0.0185(7) Uani d . 1
H H9A 0.5671 0.5061 0.0920 0.022 Uiso calc R 1
C C10 0.4275(5) 0.7263(4) 0.1250(3) 0.0165(6) Uani d . 1
C C11 0.3091(5) 0.8267(4) 0.2146(3) 0.0204(7) Uani d . 1
H H11A 0.2710 0.9311 0.1921 0.024 Uiso calc R 1
C C12 0.2468(5) 0.7728(4) 0.3380(3) 0.0195(7) Uani d . 1
H H12A 0.1649 0.8407 0.4006 0.023 Uiso calc R 1

loop_
_atom_site_aniso_label
_atom_site_aniso_U_11
_atom_site_aniso_U_22
_atom_site_aniso_U_33
_atom_site_aniso_U_12
_atom_site_aniso_U_13
_atom_site_aniso_U_23
I1 0.01523(11) 0.01337(11) 0.02111(12) -0.00533(8) -0.00547(8) -0.00085(8)
I2 0.01755(12) 0.01407(12) 0.02641(13) -0.00646(9) -0.00745(9) -0.00117(9)
Br1 0.02369(18) 0.01625(17) 0.01622(17) -0.00571(14) -0.00288(13) 0.00060(13)
Zn1 0.01415(18) 0.01008(17) 0.01727(19) -0.00385(14) -0.00195(14) -0.00109(14)
N1 0.0177(13) 0.0139(13) 0.0216(14) -0.0076(11) -0.0031(11) -0.0002(11)
N2 0.0181(13) 0.0132(13) 0.0162(13) -0.0079(11) -0.0027(10) -0.0022(10)
C1 0.0166(14) 0.0140(15) 0.0186(15) -0.0073(12) -0.0050(12) -0.0003(12)
C2 0.0230(16) 0.0138(15) 0.0218(16) -0.0058(13) -0.0077(13) 0.0001(13)
C3 0.0318(19) 0.0139(16) 0.0265(18) -0.0090(14) -0.0136(15) 0.0058(14)
C4 0.0275(19) 0.0201(17) 0.0220(17) -0.0116(15) -0.0035(14) 0.0056(14)
C5 0.0230(17) 0.0223(18) 0.0200(17) -0.0092(14) -0.0034(13) 0.0023(14)
C6 0.0156(14) 0.0111(14) 0.0197(16) -0.0043(12) -0.0038(12) -0.0016(12)
C7 0.0148(14) 0.0123(14) 0.0170(15) -0.0053(12) -0.0039(11) -0.0008(12)
C8 0.0194(15) 0.0097(14) 0.0201(16) -0.0041(12) -0.0035(12) -0.0032(12)
C9 0.0189(15) 0.0138(15) 0.0199(16) -0.0040(13) -0.0020(12) -0.0040(12)
C10 0.0167(14) 0.0178(16) 0.0155(15) -0.0080(13) -0.0032(12) 0.0001(12)
C11 0.0248(17) 0.0126(15) 0.0206(17) -0.0055(13) -0.0031(13) -0.0018(13)
C12 0.0210(16) 0.0089(14) 0.0213(17) -0.0034(12) 0.0013(13) -0.0013(12)

loop_
_atom_type_symbol
_atom_type_description
_atom_type_scat_dispersion_real
_atom_type_scat_dispersion_imag
_atom_type_scat_source
C C 0.0033 0.0016 'International Tables Vol C Tables 4.2.6.8 and 6.1.1.4'
H H 0.0000 0.0000 'International Tables Vol C Tables 4.2.6.8 and 6.1.1.4'
Zn Zn 0.2839 1.4301 'International Tables Vol C Tables 4.2.6.8 and 6.1.1.4'
I I -0.4742 1.8119 'International Tables Vol C Tables 4.2.6.8 and 6.1.1.4'
Br Br -0.2901 2.4595 'International Tables Vol C Tables 4.2.6.8 and 6.1.1.4'
N N 0.0061 0.0033 'International Tables Vol C Tables 4.2.6.8 and 6.1.1.4'

loop_
_geom_angle_atom_site_label_1
_geom_angle_atom_site_label_2
_geom_angle_atom_site_label_3
_geom_angle
_geom_angle_publ_flag
N1 Zn1 N2 80.30(11) y
N1 Zn1 I1 117.81(8) y
N2 Zn1 I1 117.60(8) y
N1 Zn1 I2 109.45(8) y
N2 Zn1 I2 110.18(8) y
I1 Zn1 I2 116.210(17) y
C5 N1 C1 118.8(3) ?
C5 N1 Zn1 128.7(3) ?
C1 N1 Zn1 112.4(2) ?
C6 N2 C7 120.8(3) ?
C6 N2 Zn1 111.5(2) ?
C7 N2 Zn1 127.5(2) ?
N1 C1 C2 122.7(3) ?
N1 C1 C6 115.2(3) ?
C2 C1 C6 122.1(3) ?
C1 C2 C3 118.4(3) ?
C1 C2 H2A 120.8 ?
C3 C2 H2A 120.8 ?
C4 C3 C2 119.0(3) ?
C4 C3 H3A 120.5 ?
C2 C3 H3A 120.5 ?
C3 C4 C5 119.3(3) ?
C3 C4 H4A 120.3 ?
C5 C4 H4A 120.3 ?
N1 C5 C4 121.8(3) ?
N1 C5 H5A 119.1 ?
C4 C5 H5A 119.1 ?
N2 C6 C1 119.2(3) ?
N2 C6 H6A 120.4 ?
C1 C6 H6A 120.4 ?
C8 C7 C12 119.5(3) ?
C8 C7 N2 123.0(3) ?
C12 C7 N2 117.5(3) ?
C7 C8 C9 120.2(3) ?
C7 C8 H8A 119.9 ?
C9 C8 H8A 119.9 ?
C10 C9 C8 118.9(3) ?
C10 C9 H9A 120.5 ?
C8 C9 H9A 120.5 ?
C11 C10 C9 121.8(3) ?
C11 C10 Br1 120.0(3) ?
C9 C10 Br1 118.1(3) ?
C10 C11 C12 118.9(3) ?
C10 C11 H11A 120.6 ?
C12 C11 H11A 120.6 ?
C11 C12 C7 120.6(3) ?
C11 C12 H12A 119.7 ?
C7 C12 H12A 119.7 ?

loop_
_geom_bond_atom_site_label_1
_geom_bond_atom_site_label_2
_geom_bond_distance
_geom_bond_publ_flag
I1 Zn1 2.5201(5) y
I2 Zn1 2.5389(5) y
Zn1 N1 2.062(3) y
Zn1 N2 2.094(3) y
Br1 C10 1.902(3) ?
Zn1 N1 2.062(3) y
Zn1 N2 2.094(3) y
N1 C5 1.339(4) ?
N1 C1 1.353(4) ?
N2 C6 1.289(4) ?
N2 C7 1.424(4) ?
C1 C2 1.385(5) ?
C1 C6 1.473(5) ?
C2 C3 1.391(5) ?
C2 H2A 0.9500 ?
C3 C4 1.387(6) ?
C3 H3A 0.9500 ?
C4 C5 1.394(5) ?
C4 H4A 0.9500 ?
C5 H5A 0.9500 ?
C6 H6A 0.9500 ?
C7 C8 1.391(5) ?
C7 C12 1.398(5) ?
C8 C9 1.392(5) ?
C8 H8A 0.9500 ?
C9 C10 1.387(5) ?
C9 H9A 0.9500 ?
C10 C11 1.381(5) ?
C11 C12 1.385(5) ?
C11 H11A 0.9500 ?
C12 H12A 0.9500 ?

loop_
_geom_torsion_atom_site_label_1
_geom_torsion_atom_site_label_2
_geom_torsion_atom_site_label_3
_geom_torsion_atom_site_label_4
_geom_torsion
N2 Zn1 N1 C5 -175.2(3)
I1 Zn1 N1 C5 -59.0(3)
I2 Zn1 N1 C5 76.7(3)
N2 Zn1 N1 C1 9.0(2)
I1 Zn1 N1 C1 125.1(2)
I2 Zn1 N1 C1 -99.1(2)
N1 Zn1 N2 C6 -10.3(2)
I1 Zn1 N2 C6 -126.7(2)
I2 Zn1 N2 C6 97.0(2)
N1 Zn1 N2 C7 174.3(3)
I1 Zn1 N2 C7 57.9(3)
I2 Zn1 N2 C7 -78.4(3)
C5 N1 C1 C2 -0.8(5)
Zn1 N1 C1 C2 175.5(3)
C5 N1 C1 C6 177.2(3)
Zn1 N1 C1 C6 -6.5(4)
N1 C1 C2 C3 0.2(5)
C6 C1 C2 C3 -177.6(3)
C1 C2 C3 C4 0.9(6)
C2 C3 C4 C5 -1.5(6)
C1 N1 C5 C4 0.2(5)
Zn1 N1 C5 C4 -175.4(3)
C3 C4 C5 N1 0.9(6)
C7 N2 C6 C1 -174.2(3)
Zn1 N2 C6 C1 10.1(4)
N1 C1 C6 N2 -2.6(5)
C2 C1 C6 N2 175.4(3)
C6 N2 C7 C8 14.4(5)
Zn1 N2 C7 C8 -170.5(3)
C6 N2 C7 C12 -168.0(3)
Zn1 N2 C7 C12 7.0(4)
C12 C7 C8 C9 2.2(5)
N2 C7 C8 C9 179.7(3)
C7 C8 C9 C10 -1.7(5)
C8 C9 C10 C11 0.5(5)
C8 C9 C10 Br1 -178.3(3)
C9 C10 C11 C12 0.3(6)
Br1 C10 C11 C12 179.0(3)
C10 C11 C12 C7 0.2(6)
C8 C7 C12 C11 -1.5(5)
N2 C7 C12 C11 -179.1(3)
